data_4038869
loop_
_publ_author_name
'Musina, Elvira I.'
'Wittmann, Tatiana I.'
'Musin, Lenar'
'Balueva, Anna S.'
'Shpagina, Alena S.'
'Litvinov, Igor A.'
'L\"onnecke, Peter'
'Hey-Hawkins, Evamarie'
'Karasik, Andrey A.'
'Sinyashin, Oleg G.'

_publ_section_title
;
 Dynamic covalent chemistry approach toward 18-membered
 P<sub>4</sub>N<sub>2</sub> macrocycles and their nickel(II) complexes.
;
_journal_name_full 'The Journal of organic chemistry'
_journal_paper_doi 10.1021/acs.joc.0c01317
_journal_year 2020
_chemical_formula_moiety 'C44 H62 N2 P4'
_chemical_formula_sum 'C44 H62 N2 P4'
_chemical_formula_weight 742.83
_space_group_crystal_system triclinic
_space_group_IT_number 2
_space_group_name_Hall '-P 1'
_space_group_name_H-M_alt 'P -1'
_atom_sites_solution_hydrogens difmap
_atom_sites_solution_primary dual
_atom_sites_solution_secondary difmap
_audit_creation_method SHELXL-2018/3
_cell_angle_alpha 106.832(4)
_cell_angle_beta 103.174(4)
_cell_angle_gamma 105.045(4)
_cell_formula_units_Z 2
_cell_length_a 11.3964(5)
_cell_length_b 13.8689(7)
_cell_length_c 15.4979(7)
_cell_measurement_reflns_used 4243
_cell_measurement_temperature 180(2)
_cell_measurement_theta_max 28.1080
_cell_measurement_theta_min 2.5410
_cell_volume 2139.1(2)
_computing_cell_refinement
;
CrysAlisPro, Agilent Technologies,
Version 1.171.37.35 (release 13-08-2014 CrysAlis171 .NET)
(compiled Aug 13 2014,18:06:01)
;
_computing_data_collection
;
CrysAlisPro, Agilent Technologies,
Version 1.171.37.35 (release 13-08-2014 CrysAlis171 .NET)
(compiled Aug 13 2014,18:06:01)
;
_computing_data_reduction
;
CrysAlisPro, Agilent Technologies,
Version 1.171.37.35 (release 13-08-2014 CrysAlis171 .NET)
(compiled Aug 13 2014,18:06:01)
;
_computing_molecular_graphics
;
 ORTEP3 for Windows
 L. J. Farrugia, J. Appl. Crystallogr. 1997, 30, 565.
;
_computing_publication_material
;
 WINGX
 L.J. Farrugia,
 J. Appl. Cryst., 2012, 45, 849-854.
;
_computing_structure_refinement 'SHELXL-2018/3 (Sheldrick, 2018)'
_computing_structure_solution
;
 SHELXT-2014
 Program for Crystal Structure Analysis (Release 2014-4)
 G. M. Sheldrick, Instit\"ut f\"ur Anorganische Chemie der Universit\"at,
 Tammanstrasse 4, D-3400 G\"ottingen, Germany.
 G. M. Sheldrick, Acta. Cryst., 2015, A71, 3 - 8
;
_diffrn_ambient_temperature 180(2)
_diffrn_detector_area_resol_mean 16.3560
_diffrn_measured_fraction_theta_full 0.999
_diffrn_measured_fraction_theta_max 0.882
_diffrn_measurement_device_type 'Xcalibur, Sapphire3, Gemini'
_diffrn_measurement_method '\w scans'
_diffrn_radiation_type MoK\a
_diffrn_radiation_wavelength 0.71073
_diffrn_reflns_av_R_equivalents 0.0280
_diffrn_reflns_av_unetI/netI 0.0648
_diffrn_reflns_Laue_measured_fraction_full 0.999
_diffrn_reflns_Laue_measured_fraction_max 0.882
_diffrn_reflns_limit_h_max 15
_diffrn_reflns_limit_h_min -16
_diffrn_reflns_limit_k_max 19
_diffrn_reflns_limit_k_min -19
_diffrn_reflns_limit_l_max 21
_diffrn_reflns_limit_l_min -21
_diffrn_reflns_number 19698
_diffrn_reflns_point_group_measured_fraction_full 0.999
_diffrn_reflns_point_group_measured_fraction_max 0.882
_diffrn_reflns_theta_full 28.285
_diffrn_reflns_theta_max 30.435
_diffrn_reflns_theta_min 1.959
_diffrn_source 'Enhance (Mo) X-ray Source'
_exptl_absorpt_coefficient_mu 0.208
_exptl_absorpt_correction_T_max 1.00000
_exptl_absorpt_correction_T_min 0.97921
_exptl_absorpt_correction_type multi-scan
_exptl_absorpt_process_details
;
CrysAlisPro, Agilent Technologies,
Version 1.171.37.35 (release 13-08-2014 CrysAlis171 .NET)
(compiled Aug 13 2014,18:06:01)
Empirical absorption correction using spherical harmonics,
 implemented in SCALE3 ABSPACK scaling algorithm.
Empirical absorption correction using spherical harmonics,
 implemented in SCALE3 ABSPACK scaling algorithm.
;
_exptl_crystal_colour 'clear colourless'
_exptl_crystal_density_diffrn 1.153
_exptl_crystal_description plate
_exptl_crystal_F_000 800
_exptl_crystal_size_max 0.41
_exptl_crystal_size_mid 0.30
_exptl_crystal_size_min 0.11
_refine_diff_density_max 0.303
_refine_diff_density_min -0.284
_refine_diff_density_rms 0.045
_refine_ls_extinction_method none
_refine_ls_goodness_of_fit_ref 0.995
_refine_ls_hydrogen_treatment refall
_refine_ls_matrix_type full
_refine_ls_number_parameters 699
_refine_ls_number_reflns 11433
_refine_ls_number_restraints 0
_refine_ls_restrained_S_all 0.995
_refine_ls_R_factor_all 0.0972
_refine_ls_R_factor_gt 0.0503
_refine_ls_shift/su_max 0.001
_refine_ls_shift/su_mean 0.000
_refine_ls_structure_factor_coef Fsqd
_refine_ls_weighting_details 'w=1/[\s^2^(Fo^2^)+(0.0487P)^2^] where P=(Fo^2^+2Fc^2^)/3'
_refine_ls_weighting_scheme calc
_refine_ls_wR_factor_gt 0.0991
_refine_ls_wR_factor_ref 0.1180
_reflns_Friedel_coverage 0.000
_reflns_number_gt 7131
_reflns_number_total 11433
_reflns_threshold_expression 'I > 2\s(I)'
_cod_data_source_file jo0c01317_si_002.cif
_cod_data_source_block comp4_x2513fin
_cod_original_cell_volume 2139.05(19)
_cod_database_code 4038869
_shelx_shelxl_version_number 2018/3
_shelx_space_group_comment
;
The symmetry employed for this shelxl refinement is uniquely defined
by the following loop, which should always be used as a source of
symmetry information in preference to the above space-group names.
They are only intended as comments.
;

loop_
_space_group_symop_operation_xyz
'x, y, z'
'-x, -y, -z'

loop_
_atom_site_label
_atom_site_type_symbol
_atom_site_fract_x
_atom_site_fract_y
_atom_site_fract_z
_atom_site_U_iso_or_equiv
_atom_site_adp_type
_atom_site_occupancy
_atom_site_site_symmetry_order
_atom_site_calc_flag
_atom_site_refinement_flags_posn
_atom_site_refinement_flags_adp
_atom_site_refinement_flags_occupancy
_atom_site_disorder_assembly
_atom_site_disorder_group
P1 P 0.25225(5) 0.55617(4) 0.77656(4) 0.03456(13) Uani 1 1 d . . . . .
P2 P 0.21141(5) 0.19059(4) 0.45322(4) 0.03418(12) Uani 1 1 d . . . . .
P3 P 0.22489(5) 0.44484(4) 0.35060(4) 0.03846(13) Uani 1 1 d . . . . .
P4 P 0.24570(5) 0.81284(4) 0.69427(4) 0.03373(12) Uani 1 1 d . . . . .
N1 N 0.24638(14) 0.77080(11) 0.86019(11) 0.0305(3) Uani 1 1 d . . . . .
N2 N 0.23441(14) 0.22880(12) 0.29277(11) 0.0338(4) Uani 1 1 d . . . . .
C1 C 0.33172(17) 0.81253(15) 0.81188(14) 0.0311(4) Uani 1 1 d . . . . .
C2 C 0.16935(18) 0.65762(14) 0.80514(15) 0.0327(4) Uani 1 1 d . . . . .
C3 C 0.1267(2) 0.46194(16) 0.66294(15) 0.0393(5) Uani 1 1 d . . . . .
C4 C 0.1481(2) 0.35607(16) 0.62447(15) 0.0377(4) Uani 1 1 d . . . . .
C5 C 0.0454(2) 0.27770(16) 0.53114(15) 0.0398(5) Uani 1 1 d . . . . .
C6 C 0.0671(2) 0.17167(16) 0.49078(15) 0.0387(5) Uani 1 1 d . . . . .
C7 C 0.13683(19) 0.19652(16) 0.33536(14) 0.0349(4) Uani 1 1 d . . . . .
C8 C 0.3092(2) 0.34295(16) 0.34269(16) 0.0376(4) Uani 1 1 d . . . . .
C9 C 0.3181(3) 0.53140(18) 0.47664(16) 0.0472(5) Uani 1 1 d . . . . .
C10 C 0.2976(3) 0.63854(19) 0.50979(16) 0.0502(6) Uani 1 1 d . . . . .
C11 C 0.3966(2) 0.71403(18) 0.60560(16) 0.0453(5) Uani 1 1 d . . . . .
C12 C 0.3793(2) 0.82194(17) 0.64500(18) 0.0441(5) Uani 1 1 d . . . . .
C13 C 0.30989(18) 0.80276(14) 0.96503(13) 0.0346(4) Uani 1 1 d . . . . .
C14 C 0.3348(3) 0.92257(17) 1.01289(17) 0.0463(5) Uani 1 1 d . . . . .
C15 C 0.2180(2) 0.7435(2) 1.00580(18) 0.0451(5) Uani 1 1 d . . . . .
C16 C 0.4358(2) 0.78141(19) 0.98982(17) 0.0434(5) Uani 1 1 d . . . . .
C17 C 0.22103(19) 0.48023(14) 0.85318(14) 0.0373(4) Uani 1 1 d . . . . .
C18 C 0.0992(3) 0.43438(19) 0.8566(2) 0.0564(6) Uani 1 1 d . . . . .
C19 C 0.0808(4) 0.3754(2) 0.9140(2) 0.0736(9) Uani 1 1 d . . . . .
C20 C 0.1815(4) 0.3600(2) 0.9673(2) 0.0840(10) Uani 1 1 d . . . . .
C21 C 0.3007(4) 0.4027(2) 0.9641(2) 0.0789(9) Uani 1 1 d . . . . .
C22 C 0.3213(3) 0.46262(17) 0.90775(17) 0.0546(6) Uani 1 1 d . . . . .
C23 C 0.21818(19) 0.05487(15) 0.41296(14) 0.0384(4) Uani 1 1 d . . . . .
C24 C 0.1112(2) -0.03816(17) 0.36568(18) 0.0535(6) Uani 1 1 d . . . . .
C25 C 0.1235(3) -0.13763(19) 0.3327(2) 0.0680(8) Uani 1 1 d . . . . .
C26 C 0.2428(3) -0.1455(2) 0.3462(2) 0.0729(8) Uani 1 1 d . . . . .
C27 C 0.3489(3) -0.0555(2) 0.3920(3) 0.0827(10) Uani 1 1 d . . . . .
C28 C 0.3374(2) 0.0450(2) 0.4260(2) 0.0597(7) Uani 1 1 d . . . . .
C29 C 0.19078(19) 0.18384(16) 0.18684(14) 0.0408(5) Uani 1 1 d . . . . .
C30 C 0.1491(3) 0.0613(2) 0.1543(2) 0.0605(7) Uani 1 1 d . . . . .
C31 C 0.3031(3) 0.2235(3) 0.1532(2) 0.0633(8) Uani 1 1 d . . . . .
C32 C 0.0792(2) 0.2141(2) 0.14151(17) 0.0445(5) Uani 1 1 d . . . . .
C33 C 0.30489(18) 0.52481(15) 0.29144(14) 0.0367(4) Uani 1 1 d . . . . .
C34 C 0.4351(3) 0.5745(3) 0.3181(2) 0.0785(9) Uani 1 1 d . . . . .
C35 C 0.4882(3) 0.6325(3) 0.2689(3) 0.0958(12) Uani 1 1 d . . . . .
C36 C 0.4124(4) 0.6450(2) 0.1949(2) 0.0739(9) Uani 1 1 d . . . . .
C37 C 0.2851(4) 0.5947(2) 0.1662(2) 0.0729(8) Uani 1 1 d . . . . .
C38 C 0.2315(3) 0.53501(19) 0.21376(18) 0.0564(6) Uani 1 1 d . . . . .
C39 C 0.24861(17) 0.95128(14) 0.72693(14) 0.0350(4) Uani 1 1 d . . . . .
C40 C 0.2730(2) 1.01134(17) 0.67105(17) 0.0464(5) Uani 1 1 d . . . . .
C41 C 0.2675(2) 1.11334(18) 0.6936(2) 0.0569(6) Uani 1 1 d . . . . .
C42 C 0.2377(2) 1.15815(18) 0.77330(19) 0.0560(6) Uani 1 1 d . . . . .
C43 C 0.2112(2) 1.10039(18) 0.82944(18) 0.0505(6) Uani 1 1 d . . . . .
C44 C 0.2160(2) 0.99699(16) 0.80617(16) 0.0422(5) Uani 1 1 d . . . . .
H1A H 0.3875(16) 0.7687(14) 0.7973(13) 0.032(5) Uiso 1 1 d . . . . .
H1B H 0.3890(17) 0.8841(15) 0.8501(13) 0.033(5) Uiso 1 1 d . . . . .
H2A H 0.1228(17) 0.6535(13) 0.7428(14) 0.031(5) Uiso 1 1 d . . . . .
H2B H 0.1068(17) 0.6322(14) 0.8336(13) 0.033(5) Uiso 1 1 d . . . . .
H3A H 0.1312(19) 0.4988(16) 0.6196(16) 0.054(6) Uiso 1 1 d . . . . .
H3B H 0.0433(18) 0.4492(14) 0.6697(13) 0.034(5) Uiso 1 1 d . . . . .
H4A H 0.2315(19) 0.3722(15) 0.6157(14) 0.042(6) Uiso 1 1 d . . . . .
H4B H 0.1477(18) 0.3213(15) 0.6696(15) 0.043(6) Uiso 1 1 d . . . . .
H5A H 0.0414(18) 0.3135(15) 0.4843(14) 0.043(6) Uiso 1 1 d . . . . .
H5B H -0.039(2) 0.2602(16) 0.5402(15) 0.055(6) Uiso 1 1 d . . . . .
H6A H -0.0065(18) 0.1217(15) 0.4381(15) 0.041(6) Uiso 1 1 d . . . . .
H6B H 0.0798(18) 0.1404(15) 0.5392(15) 0.046(6) Uiso 1 1 d . . . . .
H7A H 0.0892(17) 0.2461(14) 0.3482(13) 0.034(5) Uiso 1 1 d . . . . .
H7B H 0.0744(16) 0.1250(14) 0.2954(13) 0.029(5) Uiso 1 1 d . . . . .
H8A H 0.3484(17) 0.3521(14) 0.4063(14) 0.030(5) Uiso 1 1 d . . . . .
H8B H 0.3783(18) 0.3645(15) 0.3189(14) 0.040(5) Uiso 1 1 d . . . . .
H9A H 0.287(2) 0.4857(17) 0.5124(16) 0.061(7) Uiso 1 1 d . . . . .
H9B H 0.410(2) 0.5402(16) 0.4868(15) 0.050(6) Uiso 1 1 d . . . . .
H10A H 0.211(2) 0.6238(15) 0.5118(15) 0.046(6) Uiso 1 1 d . . . . .
H10B H 0.301(2) 0.6704(18) 0.4605(17) 0.066(7) Uiso 1 1 d . . . . .
H11A H 0.3940(19) 0.6785(16) 0.6522(16) 0.055(6) Uiso 1 1 d . . . . .
H11B H 0.485(2) 0.7294(17) 0.5989(16) 0.058(7) Uiso 1 1 d . . . . .
H12A H 0.457(2) 0.8755(17) 0.6928(16) 0.055(7) Uiso 1 1 d . . . . .
H12B H 0.3619(19) 0.8449(16) 0.5949(16) 0.050(6) Uiso 1 1 d . . . . .
H14A H 0.3912(19) 0.9654(16) 0.9914(14) 0.044(6) Uiso 1 1 d . . . . .
H14B H 0.372(2) 0.9420(17) 1.0819(17) 0.060(7) Uiso 1 1 d . . . . .
H14C H 0.254(2) 0.9375(16) 1.0009(15) 0.050(6) Uiso 1 1 d . . . . .
H15A H 0.2047(19) 0.6708(17) 0.9859(15) 0.051(6) Uiso 1 1 d . . . . .
H15B H 0.1361(19) 0.7532(15) 0.9869(14) 0.044(6) Uiso 1 1 d . . . . .
H15C H 0.255(2) 0.7769(17) 1.0771(17) 0.058(7) Uiso 1 1 d . . . . .
H16A H 0.4998(19) 0.8197(15) 0.9686(14) 0.042(6) Uiso 1 1 d . . . . .
H16B H 0.4233(19) 0.7104(17) 0.9647(15) 0.047(6) Uiso 1 1 d . . . . .
H16C H 0.474(2) 0.8022(17) 1.0585(18) 0.059(7) Uiso 1 1 d . . . . .
H18 H 0.030(2) 0.4479(16) 0.8227(16) 0.050(7) Uiso 1 1 d . . . . .
H19 H -0.002(3) 0.349(2) 0.911(2) 0.090(10) Uiso 1 1 d . . . . .
H20 H 0.165(3) 0.318(2) 1.007(2) 0.109(11) Uiso 1 1 d . . . . .
H21 H 0.365(3) 0.389(3) 0.997(3) 0.117(13) Uiso 1 1 d . . . . .
H22 H 0.405(2) 0.4926(19) 0.8994(17) 0.072(8) Uiso 1 1 d . . . . .
H24 H 0.029(2) -0.0347(17) 0.3521(16) 0.057(7) Uiso 1 1 d . . . . .
H25 H 0.044(2) -0.201(2) 0.2953(19) 0.081(8) Uiso 1 1 d . . . . .
H26 H 0.254(3) -0.215(2) 0.327(2) 0.098(9) Uiso 1 1 d . . . . .
H27 H 0.430(3) -0.062(2) 0.403(2) 0.098(10) Uiso 1 1 d . . . . .
H28 H 0.413(2) 0.1106(19) 0.4637(17) 0.066(7) Uiso 1 1 d . . . . .
H30A H 0.133(2) 0.0299(18) 0.0832(18) 0.067(7) Uiso 1 1 d . . . . .
H30B H 0.066(3) 0.034(2) 0.164(2) 0.087(9) Uiso 1 1 d . . . . .
H30C H 0.217(2) 0.0439(19) 0.1851(18) 0.072(8) Uiso 1 1 d . . . . .
H31A H 0.279(2) 0.1878(18) 0.0812(18) 0.066(7) Uiso 1 1 d . . . . .
H31B H 0.328(2) 0.299(2) 0.1665(17) 0.065(8) Uiso 1 1 d . . . . .
H31C H 0.374(2) 0.2050(18) 0.1809(18) 0.067(8) Uiso 1 1 d . . . . .
H32A H 0.0993(19) 0.2895(18) 0.1527(15) 0.053(6) Uiso 1 1 d . . . . .
H32B H 0.0053(19) 0.1898(15) 0.1621(14) 0.042(6) Uiso 1 1 d . . . . .
H32C H 0.0507(19) 0.1770(16) 0.0709(16) 0.048(6) Uiso 1 1 d . . . . .
H34 H 0.490(3) 0.564(2) 0.365(2) 0.099(10) Uiso 1 1 d . . . . .
H35 H 0.585(3) 0.669(3) 0.293(3) 0.137(13) Uiso 1 1 d . . . . .
H36 H 0.450(3) 0.687(2) 0.168(2) 0.092(9) Uiso 1 1 d . . . . .
H37 H 0.229(3) 0.598(3) 0.113(3) 0.123(12) Uiso 1 1 d . . . . .
H38 H 0.143(2) 0.502(2) 0.1963(19) 0.078(9) Uiso 1 1 d . . . . .
H40 H 0.2909(18) 0.9819(15) 0.6157(15) 0.043(6) Uiso 1 1 d . . . . .
H41 H 0.290(2) 1.1519(19) 0.6508(18) 0.079(8) Uiso 1 1 d . . . . .
H42 H 0.233(2) 1.2270(19) 0.7889(17) 0.063(7) Uiso 1 1 d . . . . .
H43 H 0.1853(19) 1.1274(16) 0.8840(16) 0.050(6) Uiso 1 1 d . . . . .
H44 H 0.1971(17) 0.9606(14) 0.8456(14) 0.036(5) Uiso 1 1 d . . . . .

loop_
_atom_site_aniso_label
_atom_site_aniso_U_11
_atom_site_aniso_U_22
_atom_site_aniso_U_33
_atom_site_aniso_U_23
_atom_site_aniso_U_13
_atom_site_aniso_U_12
P1 0.0357(3) 0.0301(2) 0.0393(3) 0.0134(2) 0.0142(2) 0.0116(2)
P2 0.0363(3) 0.0318(2) 0.0307(3) 0.0105(2) 0.0090(2) 0.0089(2)
P3 0.0390(3) 0.0393(3) 0.0424(3) 0.0172(2) 0.0175(3) 0.0163(2)
P4 0.0368(3) 0.0302(2) 0.0342(3) 0.0134(2) 0.0103(2) 0.0114(2)
N1 0.0309(8) 0.0275(7) 0.0331(8) 0.0118(7) 0.0114(7) 0.0087(6)
N2 0.0352(9) 0.0366(8) 0.0316(8) 0.0123(7) 0.0133(7) 0.0140(7)
C1 0.0287(10) 0.0275(9) 0.0365(11) 0.0131(8) 0.0095(8) 0.0081(8)
C2 0.0288(10) 0.0286(9) 0.0393(11) 0.0131(8) 0.0102(9) 0.0078(8)
C3 0.0472(13) 0.0376(11) 0.0351(11) 0.0138(9) 0.0136(10) 0.0175(9)
C4 0.0432(12) 0.0348(10) 0.0340(11) 0.0115(9) 0.0115(10) 0.0146(9)
C5 0.0422(12) 0.0427(11) 0.0338(11) 0.0117(9) 0.0129(10) 0.0164(10)
C6 0.0402(12) 0.0360(11) 0.0328(11) 0.0083(9) 0.0103(10) 0.0088(9)
C7 0.0338(10) 0.0351(10) 0.0337(10) 0.0115(9) 0.0114(9) 0.0101(9)
C8 0.0350(11) 0.0402(11) 0.0414(12) 0.0181(10) 0.0147(10) 0.0137(9)
C9 0.0698(16) 0.0468(12) 0.0369(12) 0.0199(10) 0.0214(12) 0.0310(12)
C10 0.0718(17) 0.0495(13) 0.0387(13) 0.0171(11) 0.0188(12) 0.0347(12)
C11 0.0588(15) 0.0488(13) 0.0421(13) 0.0215(11) 0.0241(11) 0.0287(11)
C12 0.0551(15) 0.0409(12) 0.0454(13) 0.0193(11) 0.0244(12) 0.0204(11)
C13 0.0377(11) 0.0334(10) 0.0321(10) 0.0110(8) 0.0118(9) 0.0127(8)
C14 0.0577(15) 0.0395(12) 0.0400(13) 0.0102(10) 0.0185(12) 0.0174(11)
C15 0.0507(14) 0.0484(13) 0.0426(13) 0.0227(11) 0.0192(12) 0.0171(11)
C16 0.0419(13) 0.0435(13) 0.0397(13) 0.0149(11) 0.0052(10) 0.0148(10)
C17 0.0488(12) 0.0265(9) 0.0350(11) 0.0082(8) 0.0136(9) 0.0144(8)
C18 0.0623(16) 0.0531(14) 0.0685(17) 0.0341(13) 0.0321(14) 0.0210(12)
C19 0.104(3) 0.0552(16) 0.077(2) 0.0315(15) 0.058(2) 0.0207(16)
C20 0.156(4) 0.0496(16) 0.0508(17) 0.0264(14) 0.035(2) 0.033(2)
C21 0.117(3) 0.0546(17) 0.0573(18) 0.0276(14) 0.0036(19) 0.0321(18)
C22 0.0669(17) 0.0360(12) 0.0519(14) 0.0148(11) 0.0049(13) 0.0181(11)
C23 0.0462(12) 0.0364(10) 0.0359(11) 0.0164(9) 0.0165(10) 0.0137(9)
C24 0.0537(15) 0.0381(12) 0.0639(16) 0.0135(11) 0.0246(13) 0.0098(11)
C25 0.084(2) 0.0363(13) 0.080(2) 0.0135(13) 0.0409(17) 0.0116(13)
C26 0.103(2) 0.0429(14) 0.094(2) 0.0293(15) 0.052(2) 0.0365(16)
C27 0.072(2) 0.0646(18) 0.125(3) 0.0331(18) 0.039(2) 0.0425(17)
C28 0.0510(15) 0.0488(14) 0.0806(19) 0.0225(14) 0.0208(14) 0.0217(12)
C29 0.0459(12) 0.0510(12) 0.0339(11) 0.0163(9) 0.0180(10) 0.0249(10)
C30 0.087(2) 0.0548(15) 0.0434(15) 0.0076(12) 0.0232(15) 0.0403(15)
C31 0.0506(16) 0.107(3) 0.0435(15) 0.0297(16) 0.0251(13) 0.0343(17)
C32 0.0447(13) 0.0523(14) 0.0384(13) 0.0167(11) 0.0122(11) 0.0213(11)
C33 0.0400(11) 0.0384(10) 0.0335(10) 0.0139(9) 0.0113(9) 0.0166(9)
C34 0.0432(15) 0.108(2) 0.095(2) 0.079(2) 0.0082(15) 0.0091(15)
C35 0.0622(19) 0.121(3) 0.140(3) 0.103(3) 0.037(2) 0.0234(19)
C36 0.107(3) 0.0731(19) 0.081(2) 0.0571(18) 0.052(2) 0.0439(19)
C37 0.101(3) 0.0605(17) 0.0556(17) 0.0353(14) 0.0067(17) 0.0266(17)
C38 0.0606(16) 0.0471(13) 0.0555(15) 0.0260(12) 0.0010(13) 0.0170(12)
C39 0.0293(10) 0.0338(10) 0.0396(11) 0.0149(9) 0.0060(9) 0.0104(8)
C40 0.0548(14) 0.0454(12) 0.0500(14) 0.0268(11) 0.0204(12) 0.0217(11)
C41 0.0691(16) 0.0445(13) 0.0672(17) 0.0341(13) 0.0195(14) 0.0232(12)
C42 0.0641(16) 0.0328(11) 0.0670(17) 0.0196(12) 0.0082(13) 0.0207(11)
C43 0.0587(15) 0.0443(12) 0.0478(14) 0.0124(11) 0.0122(12) 0.0264(11)
C44 0.0469(13) 0.0382(11) 0.0442(12) 0.0179(10) 0.0124(10) 0.0183(10)

loop_
_atom_type_symbol
_atom_type_description
_atom_type_scat_dispersion_real
_atom_type_scat_dispersion_imag
_atom_type_scat_source
P P 0.1023 0.0942 'International Tables Vol C Tables 4.2.6.8 and 6.1.1.4'
N N 0.0061 0.0033 'International Tables Vol C Tables 4.2.6.8 and 6.1.1.4'
C C 0.0033 0.0016 'International Tables Vol C Tables 4.2.6.8 and 6.1.1.4'
H H 0.0000 0.0000 'International Tables Vol C Tables 4.2.6.8 and 6.1.1.4'

loop_
_geom_angle_atom_site_label_1
_geom_angle_atom_site_label_2
_geom_angle_atom_site_label_3
_geom_angle
_geom_angle_site_symmetry_1
_geom_angle_site_symmetry_3
_geom_angle_publ_flag
C17 P1 C3 99.53(10) . . ?
C17 P1 C2 103.40(9) . . ?
C3 P1 C2 96.80(9) . . ?
C23 P2 C6 103.13(9) . . ?
C23 P2 C7 99.55(9) . . ?
C6 P2 C7 97.23(9) . . ?
C33 P3 C9 99.76(10) . . ?
C33 P3 C8 100.48(9) . . ?
C9 P3 C8 96.23(10) . . ?
C39 P4 C12 100.55(9) . . ?
C39 P4 C1 101.54(9) . . ?
C12 P4 C1 97.69(10) . . ?
C2 N1 C1 110.70(14) . . ?
C2 N1 C13 117.47(15) . . ?
C1 N1 C13 114.01(14) . . ?
C7 N2 C8 109.98(15) . . ?
C7 N2 C29 115.31(15) . . ?
C8 N2 C29 118.75(16) . . ?
N1 C1 P4 113.90(12) . . ?
N1 C1 H1A 112.4(10) . . ?
P4 C1 H1A 104.7(10) . . ?
N1 C1 H1B 111.7(11) . . ?
P4 C1 H1B 107.5(11) . . ?
H1A C1 H1B 106.1(14) . . ?
N1 C2 P1 119.65(13) . . ?
N1 C2 H2A 106.5(10) . . ?
P1 C2 H2A 103.2(10) . . ?
N1 C2 H2B 110.6(11) . . ?
P1 C2 H2B 108.5(11) . . ?
H2A C2 H2B 107.6(15) . . ?
C4 C3 P1 112.74(15) . . ?
C4 C3 H3A 110.2(12) . . ?
P1 C3 H3A 105.0(13) . . ?
C4 C3 H3B 110.4(11) . . ?
P1 C3 H3B 110.6(11) . . ?
H3A C3 H3B 107.7(16) . . ?
C5 C4 C3 113.31(17) . . ?
C5 C4 H4A 109.7(12) . . ?
C3 C4 H4A 107.8(11) . . ?
C5 C4 H4B 107.1(12) . . ?
C3 C4 H4B 109.7(11) . . ?
H4A C4 H4B 109.1(16) . . ?
C4 C5 C6 113.85(18) . . ?
C4 C5 H5A 108.3(11) . . ?
C6 C5 H5A 110.1(11) . . ?
C4 C5 H5B 109.8(12) . . ?
C6 C5 H5B 107.4(12) . . ?
H5A C5 H5B 107.1(16) . . ?
C5 C6 P2 112.07(15) . . ?
C5 C6 H6A 110.0(11) . . ?
P2 C6 H6A 109.7(11) . . ?
C5 C6 H6B 110.0(11) . . ?
P2 C6 H6B 107.1(11) . . ?
H6A C6 H6B 107.9(16) . . ?
N2 C7 P2 110.69(13) . . ?
N2 C7 H7A 114.3(10) . . ?
P2 C7 H7A 105.4(11) . . ?
N2 C7 H7B 111.4(10) . . ?
P2 C7 H7B 106.7(11) . . ?
H7A C7 H7B 108.0(14) . . ?
N2 C8 P3 119.69(14) . . ?
N2 C8 H8A 106.2(11) . . ?
P3 C8 H8A 105.1(11) . . ?
N2 C8 H8B 111.2(11) . . ?
P3 C8 H8B 107.8(11) . . ?
H8A C8 H8B 105.8(16) . . ?
C10 C9 P3 114.38(16) . . ?
C10 C9 H9A 111.0(12) . . ?
P3 C9 H9A 103.1(13) . . ?
C10 C9 H9B 112.6(12) . . ?
P3 C9 H9B 108.3(12) . . ?
H9A C9 H9B 106.8(17) . . ?
C11 C10 C9 111.23(19) . . ?
C11 C10 H10A 112.0(12) . . ?
C9 C10 H10A 107.7(12) . . ?
C11 C10 H10B 111.3(14) . . ?
C9 C10 H10B 108.9(13) . . ?
H10A C10 H10B 105.4(18) . . ?
C10 C11 C12 114.18(19) . . ?
C10 C11 H11A 109.3(13) . . ?
C12 C11 H11A 109.1(12) . . ?
C10 C11 H11B 108.9(13) . . ?
C12 C11 H11B 107.4(12) . . ?
H11A C11 H11B 107.8(17) . . ?
C11 C12 P4 113.00(16) . . ?
C11 C12 H12A 111.3(13) . . ?
P4 C12 H12A 109.6(12) . . ?
C11 C12 H12B 106.8(13) . . ?
P4 C12 H12B 108.7(13) . . ?
H12A C12 H12B 107.1(19) . . ?
N1 C13 C15 109.66(16) . . ?
N1 C13 C16 113.67(16) . . ?
C15 C13 C16 109.04(18) . . ?
N1 C13 C14 107.76(16) . . ?
C15 C13 C14 106.79(17) . . ?
C16 C13 C14 109.68(18) . . ?
C13 C14 H14A 112.3(12) . . ?
C13 C14 H14B 107.3(13) . . ?
H14A C14 H14B 110.1(18) . . ?
C13 C14 H14C 111.0(12) . . ?
H14A C14 H14C 108.3(17) . . ?
H14B C14 H14C 107.9(18) . . ?
C13 C15 H15A 112.7(13) . . ?
C13 C15 H15B 109.4(12) . . ?
H15A C15 H15B 109.0(17) . . ?
C13 C15 H15C 108.2(13) . . ?
H15A C15 H15C 109.8(18) . . ?
H15B C15 H15C 107.6(17) . . ?
C13 C16 H16A 113.1(12) . . ?
C13 C16 H16B 111.6(13) . . ?
H16A C16 H16B 108.1(17) . . ?
C13 C16 H16C 111.3(13) . . ?
H16A C16 H16C 107.1(17) . . ?
H16B C16 H16C 105.2(19) . . ?
C22 C17 C18 117.1(2) . . ?
C22 C17 P1 119.46(17) . . ?
C18 C17 P1 123.39(17) . . ?
C19 C18 C17 120.9(3) . . ?
C19 C18 H18 120.1(13) . . ?
C17 C18 H18 118.9(13) . . ?
C20 C19 C18 120.6(3) . . ?
C20 C19 H19 125.6(19) . . ?
C18 C19 H19 113.8(19) . . ?
C21 C20 C19 119.5(3) . . ?
C21 C20 H20 122.4(18) . . ?
C19 C20 H20 118.0(18) . . ?
C20 C21 C22 120.8(3) . . ?
C20 C21 H21 118(2) . . ?
C22 C21 H21 121(2) . . ?
C17 C22 C21 121.1(3) . . ?
C17 C22 H22 114.1(15) . . ?
C21 C22 H22 124.8(15) . . ?
C28 C23 C24 117.7(2) . . ?
C28 C23 P2 117.84(16) . . ?
C24 C23 P2 124.32(17) . . ?
C25 C24 C23 121.3(2) . . ?
C25 C24 H24 118.2(14) . . ?
C23 C24 H24 120.5(13) . . ?
C26 C25 C24 120.0(3) . . ?
C26 C25 H25 122.3(14) . . ?
C24 C25 H25 117.5(15) . . ?
C27 C26 C25 119.8(2) . . ?
C27 C26 H26 118.4(17) . . ?
C25 C26 H26 121.7(17) . . ?
C26 C27 C28 120.6(3) . . ?
C26 C27 H27 118.7(18) . . ?
C28 C27 H27 120.6(18) . . ?
C23 C28 C27 120.6(2) . . ?
C23 C28 H28 117.3(13) . . ?
C27 C28 H28 121.9(13) . . ?
N2 C29 C31 109.16(18) . . ?
N2 C29 C32 113.12(16) . . ?
C31 C29 C32 109.1(2) . . ?
N2 C29 C30 107.76(17) . . ?
C31 C29 C30 108.3(2) . . ?
C32 C29 C30 109.3(2) . . ?
C29 C30 H30A 108.9(13) . . ?
C29 C30 H30B 108.6(15) . . ?
H30A C30 H30B 107(2) . . ?
C29 C30 H30C 108.4(15) . . ?
H30A C30 H30C 108(2) . . ?
H30B C30 H30C 116(2) . . ?
C29 C31 H31A 110.9(13) . . ?
C29 C31 H31B 112.0(14) . . ?
H31A C31 H31B 106(2) . . ?
C29 C31 H31C 110.0(14) . . ?
H31A C31 H31C 106.9(19) . . ?
H31B C31 H31C 111(2) . . ?
C29 C32 H32A 115.1(13) . . ?
C29 C32 H32B 111.0(12) . . ?
H32A C32 H32B 108.9(16) . . ?
C29 C32 H32C 108.8(12) . . ?
H32A C32 H32C 105.4(17) . . ?
H32B C32 H32C 107.2(16) . . ?
C38 C33 C34 116.6(2) . . ?
C38 C33 P3 118.79(17) . . ?
C34 C33 P3 124.63(17) . . ?
C33 C34 C35 121.1(3) . . ?
C33 C34 H34 120.5(18) . . ?
C35 C34 H34 118.0(18) . . ?
C36 C35 C34 120.8(3) . . ?
C36 C35 H35 122(2) . . ?
C34 C35 H35 117(2) . . ?
C37 C36 C35 118.9(3) . . ?
C37 C36 H36 122.9(19) . . ?
C35 C36 H36 118.2(19) . . ?
C36 C37 C38 120.6(3) . . ?
C36 C37 H37 122(2) . . ?
C38 C37 H37 118(2) . . ?
C33 C38 C37 121.9(3) . . ?
C33 C38 H38 116.7(17) . . ?
C37 C38 H38 121.3(16) . . ?
C44 C39 C40 117.59(18) . . ?
C44 C39 P4 119.88(15) . . ?
C40 C39 P4 122.35(16) . . ?
C41 C40 C39 121.7(2) . . ?
C41 C40 H40 118.3(12) . . ?
C39 C40 H40 120.0(12) . . ?
C42 C41 C40 120.0(2) . . ?
C42 C41 H41 123.7(14) . . ?
C40 C41 H41 116.2(14) . . ?
C41 C42 C43 119.9(2) . . ?
C41 C42 H42 120.7(15) . . ?
C43 C42 H42 119.4(15) . . ?
C42 C43 C44 120.1(2) . . ?
C42 C43 H43 122.5(13) . . ?
C44 C43 H43 117.4(13) . . ?
C39 C44 C43 120.8(2) . . ?
C39 C44 H44 121.8(11) . . ?
C43 C44 H44 117.4(11) . . ?

loop_
_geom_bond_atom_site_label_1
_geom_bond_atom_site_label_2
_geom_bond_distance
_geom_bond_site_symmetry_2
_geom_bond_publ_flag
P1 C17 1.835(2) . ?
P1 C3 1.845(2) . ?
P1 C2 1.8942(18) . ?
P2 C23 1.8317(19) . ?
P2 C6 1.848(2) . ?
P2 C7 1.866(2) . ?
P3 C33 1.829(2) . ?
P3 C9 1.849(2) . ?
P3 C8 1.896(2) . ?
P4 C39 1.8277(18) . ?
P4 C12 1.844(2) . ?
P4 C1 1.864(2) . ?
N1 C2 1.459(2) . ?
N1 C1 1.460(2) . ?
N1 C13 1.497(2) . ?
N2 C7 1.456(2) . ?
N2 C8 1.456(2) . ?
N2 C29 1.485(2) . ?
C1 H1A 1.005(17) . ?
C1 H1B 0.953(18) . ?
C2 H2A 0.968(19) . ?
C2 H2B 0.965(18) . ?
C3 C4 1.522(3) . ?
C3 H3A 0.96(2) . ?
C3 H3B 0.956(18) . ?
C4 C5 1.517(3) . ?
C4 H4A 0.968(19) . ?
C4 H4B 0.96(2) . ?
C5 C6 1.530(3) . ?
C5 H5A 0.99(2) . ?
C5 H5B 0.98(2) . ?
C6 H6A 0.95(2) . ?
C6 H6B 0.97(2) . ?
C7 H7A 0.986(17) . ?
C7 H7B 0.975(17) . ?
C8 H8A 0.941(19) . ?
C8 H8B 0.959(19) . ?
C9 C10 1.523(3) . ?
C9 H9A 1.00(2) . ?
C9 H9B 1.00(2) . ?
C10 C11 1.515(3) . ?
C10 H10A 0.97(2) . ?
C10 H10B 0.99(2) . ?
C11 C12 1.527(3) . ?
C11 H11A 0.99(2) . ?
C11 H11B 1.01(2) . ?
C12 H12A 0.97(2) . ?
C12 H12B 0.92(2) . ?
C13 C15 1.526(3) . ?
C13 C16 1.526(3) . ?
C13 C14 1.529(3) . ?
C14 H14A 0.95(2) . ?
C14 H14B 0.98(2) . ?
C14 H14C 0.99(2) . ?
C15 H15A 0.92(2) . ?
C15 H15B 0.97(2) . ?
C15 H15C 1.00(2) . ?
C16 H16A 0.97(2) . ?
C16 H16B 0.91(2) . ?
C16 H16C 0.97(2) . ?
C17 C22 1.380(3) . ?
C17 C18 1.389(3) . ?
C18 C19 1.387(4) . ?
C18 H18 0.94(2) . ?
C19 C20 1.357(5) . ?
C19 H19 0.91(3) . ?
C20 C21 1.351(5) . ?
C20 H20 0.98(3) . ?
C21 C22 1.386(4) . ?
C21 H21 0.89(3) . ?
C22 H22 0.99(2) . ?
C23 C28 1.376(3) . ?
C23 C24 1.384(3) . ?
C24 C25 1.381(3) . ?
C24 H24 0.93(2) . ?
C25 C26 1.366(4) . ?
C25 H25 0.99(3) . ?
C26 C27 1.355(4) . ?
C26 H26 0.97(3) . ?
C27 C28 1.393(3) . ?
C27 H27 0.93(3) . ?
C28 H28 0.98(2) . ?
C29 C31 1.522(3) . ?
C29 C32 1.526(3) . ?
C29 C30 1.531(3) . ?
C30 H30A 1.01(2) . ?
C30 H30B 0.99(3) . ?
C30 H30C 0.94(3) . ?
C31 H31A 1.02(2) . ?
C31 H31B 0.96(2) . ?
C31 H31C 0.95(2) . ?
C32 H32A 0.96(2) . ?
C32 H32B 0.980(19) . ?
C32 H32C 1.00(2) . ?
C33 C38 1.368(3) . ?
C33 C34 1.368(3) . ?
C34 C35 1.381(4) . ?
C34 H34 0.92(3) . ?
C35 C36 1.354(4) . ?
C35 H35 1.01(3) . ?
C36 C37 1.338(4) . ?
C36 H36 0.89(3) . ?
C37 C38 1.378(4) . ?
C37 H37 0.94(3) . ?
C38 H38 0.93(2) . ?
C39 C44 1.388(3) . ?
C39 C40 1.389(3) . ?
C40 C41 1.378(3) . ?
C40 H40 0.93(2) . ?
C41 C42 1.372(3) . ?
C41 H41 1.00(2) . ?
C42 C43 1.374(3) . ?
C42 H42 0.93(2) . ?
C43 C44 1.393(3) . ?
C43 H43 0.96(2) . ?
C44 H44 0.925(19) . ?
